data_4001638
loop_
_publ_author_name
'Henderson, Wesley A.'
'Brooks, Neil R.'
'Young, Victor G.'

_publ_section_title
;
 Tetraglyme&#x2212;Li+Cation Solvate Structures:&#x00A0; Models for
 Amorphous Concentrated Liquid and Polymer Electrolytes (II)
;
_journal_issue 24
_journal_name_full 'Chemistry of Materials'
_journal_page_first 4685
_journal_paper_doi 10.1021/cm034352r
_journal_volume 15
_journal_year 2003
_chemical_formula_moiety 'C20 H44 B4 F16 Li4 O10'
_chemical_formula_sum 'C20 H44 B4 F16 Li4 O10'
_chemical_formula_weight 819.55
_chemical_name_common 01354
_space_group_IT_number 14
_symmetry_cell_setting monoclinic
_symmetry_space_group_name_Hall '-P 2ybc'
_symmetry_space_group_name_H-M 'P 1 21/c 1'
_atom_sites_solution_hydrogens geom
_atom_sites_solution_primary direct
_atom_sites_solution_secondary 'difference Fourier synthesis'
_audit_creation_method SHELXL-97
_cell_angle_alpha 90.00
_cell_angle_beta 102.607(2)
_cell_angle_gamma 90.00
_cell_formula_units_Z 4
_cell_length_a 19.720(2)
_cell_length_b 8.9762(10)
_cell_length_c 21.360(2)
_cell_measurement_reflns_used 3499
_cell_measurement_temperature 173(2)
_cell_measurement_theta_max 27.29
_cell_measurement_theta_min 2.42
_cell_volume 3689.8(7)
_computing_cell_refinement 'Bruker SMART'
_computing_data_collection 'Bruker SMART'
_computing_data_reduction 'Bruker SAINT'
_computing_molecular_graphics 'Bruker SHELXTL'
_computing_structure_refinement 'SHELXL-97 (Sheldrick, 1997)'
_computing_structure_solution 'SHELXS-97 (Sheldrick, 1990)'
_diffrn_ambient_temperature 173(2)
_diffrn_measured_fraction_theta_full 0.994
_diffrn_measured_fraction_theta_max 0.994
_diffrn_measurement_device_type 'Bruker CCD area detector'
_diffrn_measurement_method 'phi and omega scans'
_diffrn_radiation_monochromator graphite
_diffrn_radiation_source 'fine-focus sealed tube'
_diffrn_radiation_type MoK\a
_diffrn_radiation_wavelength 0.71073
_diffrn_reflns_av_R_equivalents 0.0287
_diffrn_reflns_av_sigmaI/netI 0.0260
_diffrn_reflns_limit_h_max 25
_diffrn_reflns_limit_h_min -25
_diffrn_reflns_limit_k_max 11
_diffrn_reflns_limit_k_min -11
_diffrn_reflns_limit_l_max 26
_diffrn_reflns_limit_l_min -27
_diffrn_reflns_number 31268
_diffrn_reflns_theta_full 27.51
_diffrn_reflns_theta_max 27.51
_diffrn_reflns_theta_min 1.95
_diffrn_standards_decay_% none
_exptl_absorpt_coefficient_mu 0.156
_exptl_absorpt_correction_T_max 0.954
_exptl_absorpt_correction_T_min 0.945
_exptl_absorpt_correction_type multi-scan
_exptl_absorpt_process_details 'SADABS 2.03 (Sheldrick, 2000)'
_exptl_crystal_colour colorless
_exptl_crystal_density_diffrn 1.475
_exptl_crystal_density_meas ?
_exptl_crystal_density_method 'not measured'
_exptl_crystal_description block
_exptl_crystal_F_000 1680
_exptl_crystal_size_max 0.40
_exptl_crystal_size_mid 0.30
_exptl_crystal_size_min 0.30
_refine_diff_density_max 0.311
_refine_diff_density_min -0.209
_refine_diff_density_rms 0.040
_refine_ls_extinction_method none
_refine_ls_goodness_of_fit_ref 1.026
_refine_ls_hydrogen_treatment constr
_refine_ls_matrix_type full
_refine_ls_number_parameters 590
_refine_ls_number_reflns 8445
_refine_ls_number_restraints 442
_refine_ls_restrained_S_all 1.298
_refine_ls_R_factor_all 0.0635
_refine_ls_R_factor_gt 0.0420
_refine_ls_shift/su_max 0.000
_refine_ls_shift/su_mean 0.000
_refine_ls_structure_factor_coef Fsqd
_refine_ls_weighting_details 'calc w=1/[\s^2^(Fo^2^)+(0.0400P)^2^+2.039P] where P=(Fo^2^+2Fc^2^)/3'
_refine_ls_weighting_scheme calc
_refine_ls_wR_factor_gt 0.1009
_refine_ls_wR_factor_ref 0.1145
_reflns_number_gt 6030
_reflns_number_total 8445
_reflns_threshold_expression >2sigma(I)
_cod_data_source_file cm034352rsi20030513_054751.cif
_cod_data_source_block (G4)1/2:LiBF4_CM2
_cod_depositor_comments
;
The following automatic conversions were performed:

'_symmetry_cell_setting' value 'Monoclinic' changed to 'monoclinic'
according to /home/saulius/struct/CIF-dictionaries/cif_core.dic
dictionary named 'cif_core.dic' version 2.4.1 from
2010-06-29.

'_exptl_absorpt_correction_type' value 'multiscan'
changed to 'multi-scan' according to
/home/saulius/struct/CIF-dictionaries/cif_core.dic dictionary named
'cif_core.dic' version 2.4.1 from 2010-06-29.

Automatic conversion script
Id: cif_fix_values 1715 2011-07-08 13:25:40Z adriana 

The following automatic conversions were performed:

'_exptl_crystal_density_meas' value 'not measured' was changed to '?'
- the value is perceived as not measured.

Automatic conversion script
Id: cif_fix_values 3008 2015-01-20 13:52:24Z robertas 

The following automatic conversions were performed:

'_atom_sites_solution_primary' value 'direct methods' was changed to
'direct'.

'_atom_sites_solution_hydrogens' value 'placed geometrically' was
changed to 'geom'.

Automatic conversion script
Id: cif_fix_values 6452 2018-10-05 10:23:21Z andrius 
;
_cod_original_sg_symbol_H-M P2(1)/c
_cod_database_code 4001638

loop_
_symmetry_equiv_pos_as_xyz
'x, y, z'
'-x, y+1/2, -z+1/2'
'-x, -y, -z'
'x, -y-1/2, z-1/2'

loop_
_atom_site_label
_atom_site_type_symbol
_atom_site_fract_x
_atom_site_fract_y
_atom_site_fract_z
_atom_site_U_iso_or_equiv
_atom_site_adp_type
_atom_site_occupancy
_atom_site_symmetry_multiplicity
_atom_site_calc_flag
_atom_site_refinement_flags
_atom_site_disorder_assembly
_atom_site_disorder_group
Li1 Li 0.2024(2) -1.0734(4) 0.31463(19) 0.0393(9) Uani 1 1 d . A .
Li2 Li 0.2991(2) -0.9289(4) 0.1980(2) 0.0399(9) Uani 1 1 d . A .
C1 C 0.03112(15) -1.0554(4) 0.29714(15) 0.0665(9) Uani 1 1 d . . .
H1A H -0.0069 -0.9862 0.2988 0.100 Uiso 1 1 calc R . .
H1B H 0.0319 -1.1348 0.3288 0.100 Uiso 1 1 calc R . .
H1C H 0.0240 -1.0990 0.2541 0.100 Uiso 1 1 calc R . .
O1 O 0.09563(9) -0.9771(2) 0.31129(8) 0.0478(4) Uani 1 1 d . . .
C2 C 0.10496(15) -0.9065(3) 0.37274(12) 0.0499(7) Uani 1 1 d . . .
H2A H 0.1123 -0.9825 0.4071 0.060 Uiso 1 1 calc R . .
H2B H 0.0632 -0.8477 0.3753 0.060 Uiso 1 1 calc R . .
C3 C 0.16675(16) -0.8071(3) 0.38070(14) 0.0551(7) Uani 1 1 d . . .
H3A H 0.1577 -0.7250 0.3490 0.066 Uiso 1 1 calc R . .
H3B H 0.1775 -0.7634 0.4243 0.066 Uiso 1 1 calc R . .
O2 O 0.22348(9) -0.89615(17) 0.37083(9) 0.0449(4) Uani 1 1 d . . .
C4 C 0.28608(15) -0.8167(3) 0.37186(12) 0.0494(6) Uani 1 1 d . . .
H4A H 0.2991 -0.7568 0.4116 0.059 Uiso 1 1 calc R . .
H4B H 0.2802 -0.7488 0.3345 0.059 Uiso 1 1 calc R . .
C5 C 0.34056(13) -0.9295(3) 0.36925(11) 0.0478(6) Uani 1 1 d . A .
H5A H 0.3839 -0.8793 0.3646 0.057 Uiso 1 1 calc R . .
H5B H 0.3506 -0.9884 0.4094 0.057 Uiso 1 1 calc R . .
O3 O 0.31612(8) -1.02559(18) 0.31552(7) 0.0384(4) Uani 1 1 d . . .
C6 C 0.3707(3) -1.1337(6) 0.3194(2) 0.0359(10) Uani 0.702(10) 1 d PU A 1
H6A H 0.3703 -1.2038 0.3551 0.043 Uiso 0.702(10) 1 calc PR A 1
H6B H 0.4164 -1.0832 0.3276 0.043 Uiso 0.702(10) 1 calc PR A 1
C6' C 0.3438(7) -1.1816(12) 0.3090(5) 0.038(2) Uani 0.298(10) 1 d PU A 2
H6'A H 0.3668 -1.2214 0.3515 0.045 Uiso 0.298(10) 1 calc PR A 2
H6'B H 0.3055 -1.2496 0.2894 0.045 Uiso 0.298(10) 1 calc PR A 2
C7 C 0.3589(3) -1.2165(4) 0.25731(18) 0.0365(11) Uani 0.702(10) 1 d PDU A 1
H7A H 0.3958 -1.2921 0.2589 0.044 Uiso 0.702(10) 1 calc PR A 1
H7B H 0.3136 -1.2683 0.2496 0.044 Uiso 0.702(10) 1 calc PR A 1
C7' C 0.3938(6) -1.1674(12) 0.2676(4) 0.041(2) Uani 0.298(10) 1 d PU A 2
H7C H 0.4313 -1.0978 0.2873 0.049 Uiso 0.298(10) 1 calc PR A 2
H7D H 0.4149 -1.2657 0.2629 0.049 Uiso 0.298(10) 1 calc PR A 2
O4 O 0.35989(8) -1.11383(17) 0.20691(7) 0.0369(4) Uani 1 1 d D . .
C8 C 0.3662(3) -1.1794(6) 0.14820(19) 0.0465(13) Uani 0.731(13) 1 d PDU A 1
H8A H 0.3302 -1.2571 0.1354 0.056 Uiso 0.731(13) 1 calc PR A 1
H8B H 0.4124 -1.2268 0.1532 0.056 Uiso 0.731(13) 1 calc PR A 1
C8' C 0.3969(8) -1.1200(17) 0.1566(5) 0.045(3) Uani 0.269(13) 1 d PU A 2
H8C H 0.4407 -1.0628 0.1695 0.054 Uiso 0.269(13) 1 calc PR A 2
H8D H 0.4092 -1.2248 0.1498 0.054 Uiso 0.269(13) 1 calc PR A 2
C9 C 0.35766(16) -1.0616(4) 0.09840(13) 0.0564(7) Uani 1 1 d . . .
H9A H 0.4016 -1.0049 0.1032 0.068 Uiso 1 1 calc R A 1
H9B H 0.3476 -1.1084 0.0554 0.068 Uiso 1 1 calc R A 1
O5 O 0.30421(11) -0.9647(2) 0.10316(9) 0.0607(5) Uani 1 1 d . A .
C10 C 0.28018(18) -0.8703(4) 0.04974(13) 0.0650(8) Uani 1 1 d . . .
H10A H 0.3191 -0.8115 0.0413 0.097 Uiso 1 1 calc R A .
H10B H 0.2444 -0.8033 0.0590 0.097 Uiso 1 1 calc R . .
H10C H 0.2604 -0.9310 0.0120 0.097 Uiso 1 1 calc R . .
C11 C 0.23960(16) -1.2111(3) 0.45314(12) 0.0539(7) Uani 1 1 d . A .
H11A H 0.2129 -1.2663 0.4792 0.081 Uiso 1 1 calc R . .
H11B H 0.2429 -1.1063 0.4663 0.081 Uiso 1 1 calc R . .
H11C H 0.2864 -1.2537 0.4593 0.081 Uiso 1 1 calc R . .
O6 O 0.20541(9) -1.22151(18) 0.38700(8) 0.0423(4) Uani 1 1 d . . .
C12 C 0.20023(13) -1.3716(3) 0.36467(12) 0.0429(6) Uani 1 1 d . A .
H12A H 0.1813 -1.4361 0.3944 0.051 Uiso 1 1 calc R . .
H12B H 0.2465 -1.4097 0.3618 0.051 Uiso 1 1 calc R . .
C13 C 0.15239(13) -1.3703(3) 0.29979(12) 0.0424(6) Uani 1 1 d . . .
H13A H 0.1507 -1.4702 0.2799 0.051 Uiso 1 1 calc R A .
H13B H 0.1048 -1.3424 0.3034 0.051 Uiso 1 1 calc R . .
O7 O 0.17908(8) -1.26302(17) 0.26169(7) 0.0359(4) Uani 1 1 d . A .
C14 C 0.13866(12) -1.2524(3) 0.19737(11) 0.0380(5) Uani 1 1 d . . .
H14A H 0.0929 -1.2070 0.1972 0.046 Uiso 1 1 calc R A .
H14B H 0.1311 -1.3525 0.1777 0.046 Uiso 1 1 calc R . .
C15 C 0.17886(12) -1.1568(3) 0.16103(11) 0.0377(5) Uani 1 1 d . A .
H15A H 0.2227 -1.2078 0.1584 0.045 Uiso 1 1 calc R . .
H15B H 0.1515 -1.1420 0.1168 0.045 Uiso 1 1 calc R . .
O8 O 0.19460(8) -1.01462(17) 0.19143(8) 0.0362(4) Uani 1 1 d . . .
C16 C 0.14426(12) -0.9021(3) 0.16556(12) 0.0452(6) Uani 1 1 d . A .
H16A H 0.0991 -0.9247 0.1765 0.054 Uiso 1 1 calc R . .
H16B H 0.1374 -0.8980 0.1183 0.054 Uiso 1 1 calc R . .
C17 C 0.17189(14) -0.7575(3) 0.19449(13) 0.0487(6) Uani 1 1 d . . .
H17A H 0.1424 -0.6741 0.1739 0.058 Uiso 1 1 calc R A .
H17B H 0.1727 -0.7565 0.2410 0.058 Uiso 1 1 calc R . .
O9 O 0.24034(9) -0.74308(18) 0.18414(8) 0.0444(4) Uani 1 1 d . A .
C18 C 0.27580(16) -0.6084(3) 0.20543(14) 0.0554(7) Uani 1 1 d . . .
H18A H 0.2737 -0.5880 0.2505 0.066 Uiso 1 1 calc R A .
H18B H 0.2542 -0.5239 0.1785 0.066 Uiso 1 1 calc R . .
C19 C 0.34928(16) -0.6281(3) 0.19989(13) 0.0525(7) Uani 1 1 d . A .
H19A H 0.3520 -0.6312 0.1542 0.063 Uiso 1 1 calc R . .
H19B H 0.3781 -0.5441 0.2208 0.063 Uiso 1 1 calc R . .
O10 O 0.37355(9) -0.76458(19) 0.23059(9) 0.0494(4) Uani 1 1 d . . .
C20 C 0.44664(15) -0.7804(4) 0.23772(17) 0.0672(8) Uani 1 1 d . A .
H20A H 0.4697 -0.6868 0.2537 0.101 Uiso 1 1 calc R . .
H20B H 0.4571 -0.8048 0.1961 0.101 Uiso 1 1 calc R . .
H20C H 0.4635 -0.8606 0.2683 0.101 Uiso 1 1 calc R . .
Li3 Li -0.0025(2) -0.7489(4) 0.00566(18) 0.0367(8) Uani 1 1 d . . .
B1 B 0.03751(13) -0.9840(3) -0.07871(12) 0.0322(5) Uani 1 1 d . . .
F1 F 0.09954(7) -0.97022(18) -0.03562(8) 0.0541(4) Uani 1 1 d . . .
F2 F -0.00994(7) -0.87873(14) -0.06427(6) 0.0421(3) Uani 1 1 d . . .
F3 F 0.04393(8) -0.96141(17) -0.14066(7) 0.0503(4) Uani 1 1 d . . .
F4 F 0.00927(7) -1.12643(14) -0.07396(6) 0.0409(3) Uani 1 1 d . . .
B2 B 0.09751(13) -0.5049(3) 0.04891(12) 0.0332(5) Uani 1 1 d . . .
F5 F 0.06113(9) -0.50105(19) 0.09719(7) 0.0587(4) Uani 1 1 d . . .
F6 F 0.07686(7) -0.38472(15) 0.00729(7) 0.0468(3) Uani 1 1 d . . .
F7 F 0.16724(8) -0.49782(19) 0.07279(8) 0.0583(4) Uani 1 1 d . . .
F8 F 0.07980(7) -0.63701(14) 0.01435(7) 0.0444(3) Uani 1 1 d . . .
Li4 Li 0.4968(2) -0.7513(4) 0.00344(15) 0.0370(8) Uani 1 1 d D . .
B3 B 0.43174(13) -0.9959(3) -0.09311(12) 0.0391(6) Uani 1 1 d D . .
F9 F 0.4645(7) -0.8684(10) -0.0683(5) 0.090(10) Uani 0.33 1 d PD B 1
F10 F 0.3816(6) -1.0143(19) -0.0554(7) 0.084(4) Uani 0.33 1 d PDU B 1
F11 F 0.3988(8) -0.9920(19) -0.1543(4) 0.069(3) Uani 0.33 1 d PDU B 1
F12 F 0.4757(8) -1.1179(13) -0.0747(5) 0.047(3) Uani 0.33 1 d PDU . 1
F9' F 0.4687(6) -0.8667(10) -0.0712(4) 0.036(3) Uani 0.33 1 d PD B 2
F10' F 0.3728(6) -1.0080(18) -0.0695(8) 0.085(4) Uani 0.33 1 d PDU B 2
F11' F 0.4190(9) -0.9952(16) -0.1574(3) 0.076(5) Uani 0.33 1 d PDU B 2
F12' F 0.4764(8) -1.1141(12) -0.0714(6) 0.049(3) Uani 0.33 1 d PDU . 2
F9" F 0.4563(8) -0.8654(11) -0.0661(5) 0.086(8) Uani 0.33 1 d PD B 3
F10" F 0.3636(3) -0.9916(8) -0.1172(6) 0.091(2) Uani 0.33 1 d PDU B 3
F11" F 0.4584(5) -1.0049(12) -0.1506(3) 0.097(3) Uani 0.33 1 d PDU B 3
F12" F 0.4534(5) -1.1188(9) -0.0609(5) 0.075(3) Uani 0.33 1 d PDU . 3
B4 B 0.42176(14) -0.4897(3) 0.05246(13) 0.0360(5) Uani 1 1 d . . .
F13 F 0.42889(8) -0.62624(16) 0.02279(8) 0.0552(4) Uani 1 1 d . B .
F14 F 0.35505(8) -0.47628(19) 0.05982(8) 0.0565(4) Uani 1 1 d . B .
F15 F 0.46855(9) -0.4802(2) 0.10956(8) 0.0698(5) Uani 1 1 d . B .
F16 F 0.43423(8) -0.37654(16) 0.01095(8) 0.0546(4) Uani 1 1 d . . .

loop_
_atom_site_aniso_label
_atom_site_aniso_U_11
_atom_site_aniso_U_22
_atom_site_aniso_U_33
_atom_site_aniso_U_23
_atom_site_aniso_U_13
_atom_site_aniso_U_12
Li1 0.046(2) 0.0273(19) 0.043(2) -0.0022(16) 0.0064(17) -0.0021(16)
Li2 0.043(2) 0.0312(19) 0.047(2) 0.0000(17) 0.0114(17) 0.0033(16)
C1 0.0434(16) 0.105(3) 0.0525(17) -0.0095(17) 0.0131(13) 0.0166(16)
O1 0.0527(11) 0.0576(11) 0.0382(9) 0.0042(8) 0.0209(8) 0.0173(9)
C2 0.0619(17) 0.0511(15) 0.0441(14) 0.0015(12) 0.0278(12) 0.0175(13)
C3 0.081(2) 0.0378(14) 0.0555(16) -0.0051(12) 0.0344(15) 0.0150(13)
O2 0.0564(11) 0.0281(8) 0.0557(10) -0.0083(7) 0.0243(8) -0.0018(7)
C4 0.0693(18) 0.0392(14) 0.0415(13) -0.0139(11) 0.0158(12) -0.0172(12)
C5 0.0441(14) 0.0632(17) 0.0315(12) -0.0062(11) -0.0015(10) -0.0136(12)
O3 0.0426(9) 0.0383(9) 0.0311(8) -0.0015(7) 0.0010(7) 0.0106(7)
C6 0.035(2) 0.031(2) 0.037(2) 0.0045(17) -0.0011(17) 0.0055(17)
C6' 0.036(6) 0.025(5) 0.048(5) 0.005(4) 0.001(4) 0.002(4)
C7 0.035(2) 0.0244(18) 0.048(2) -0.0007(15) 0.0046(17) 0.0056(16)
C7' 0.035(5) 0.033(5) 0.049(5) 0.002(4) -0.001(4) 0.005(4)
O4 0.0411(9) 0.0337(8) 0.0363(8) -0.0054(7) 0.0091(7) 0.0055(7)
C8 0.043(3) 0.050(3) 0.049(2) -0.0174(18) 0.0138(18) 0.006(2)
C8' 0.039(6) 0.048(7) 0.050(5) -0.010(5) 0.013(5) 0.004(5)
C9 0.0598(17) 0.074(2) 0.0399(14) -0.0132(14) 0.0200(12) 0.0018(15)
O5 0.0725(13) 0.0743(14) 0.0388(10) 0.0130(9) 0.0201(9) 0.0240(11)
C10 0.086(2) 0.071(2) 0.0360(14) 0.0101(14) 0.0088(14) -0.0044(17)
C11 0.0677(18) 0.0534(17) 0.0352(13) 0.0043(12) -0.0005(12) 0.0013(14)
O6 0.0557(10) 0.0314(8) 0.0355(8) 0.0030(7) 0.0008(7) 0.0000(7)
C12 0.0488(14) 0.0272(11) 0.0517(14) 0.0069(10) 0.0087(11) -0.0015(10)
C13 0.0497(14) 0.0287(12) 0.0489(14) -0.0005(10) 0.0108(11) -0.0105(10)
O7 0.0401(8) 0.0313(8) 0.0350(8) -0.0029(6) 0.0052(7) -0.0097(7)
C14 0.0364(12) 0.0415(13) 0.0355(12) -0.0113(10) 0.0065(9) -0.0097(10)
C15 0.0353(12) 0.0454(13) 0.0314(11) -0.0087(10) 0.0053(9) -0.0054(10)
O8 0.0317(8) 0.0333(8) 0.0391(8) 0.0026(7) -0.0022(6) -0.0006(6)
C16 0.0323(12) 0.0551(16) 0.0452(14) 0.0142(12) 0.0023(10) 0.0092(11)
C17 0.0515(15) 0.0453(14) 0.0497(15) 0.0118(12) 0.0120(12) 0.0194(12)
O9 0.0507(10) 0.0291(8) 0.0539(10) 0.0028(7) 0.0128(8) 0.0028(7)
C18 0.082(2) 0.0246(12) 0.0532(16) 0.0062(11) 0.0011(14) 0.0024(12)
C19 0.0717(19) 0.0346(13) 0.0472(15) 0.0067(11) 0.0042(13) -0.0140(13)
O10 0.0519(10) 0.0351(9) 0.0586(11) 0.0054(8) 0.0062(8) -0.0055(8)
C20 0.0508(17) 0.0617(19) 0.085(2) -0.0039(17) 0.0063(15) -0.0121(14)
Li3 0.043(2) 0.0279(18) 0.039(2) -0.0001(15) 0.0077(16) -0.0004(16)
B1 0.0387(13) 0.0272(12) 0.0323(12) -0.0011(9) 0.0110(10) -0.0014(10)
F1 0.0408(8) 0.0591(10) 0.0574(9) -0.0062(8) -0.0002(7) -0.0051(7)
F2 0.0492(8) 0.0340(7) 0.0436(7) -0.0072(6) 0.0109(6) 0.0063(6)
F3 0.0704(10) 0.0475(8) 0.0398(8) 0.0038(6) 0.0268(7) 0.0015(7)
F4 0.0548(8) 0.0268(6) 0.0391(7) 0.0033(5) 0.0056(6) -0.0041(6)
B2 0.0370(13) 0.0303(12) 0.0308(12) -0.0012(10) 0.0040(10) -0.0031(10)
F5 0.0644(10) 0.0764(11) 0.0396(8) -0.0118(8) 0.0206(7) -0.0124(8)
F6 0.0530(8) 0.0303(7) 0.0568(9) 0.0081(6) 0.0114(7) 0.0085(6)
F7 0.0362(8) 0.0673(11) 0.0645(10) 0.0096(8) -0.0037(7) -0.0053(7)
F8 0.0542(8) 0.0286(7) 0.0516(8) -0.0078(6) 0.0136(7) -0.0043(6)
Li4 0.046(2) 0.0230(18) 0.040(2) 0.0003(15) 0.0036(16) 0.0000(15)
B3 0.0448(15) 0.0254(12) 0.0411(14) -0.0020(11) -0.0040(11) -0.0012(11)
F9 0.137(19) 0.049(14) 0.074(17) -0.012(11) 0.003(12) -0.029(12)
F10 0.063(7) 0.102(8) 0.101(7) 0.020(5) 0.052(7) 0.006(6)
F11 0.099(7) 0.045(5) 0.047(5) -0.003(4) -0.016(4) 0.006(5)
F12 0.058(6) 0.028(5) 0.051(5) 0.004(4) 0.006(5) 0.009(5)
F9' 0.057(6) 0.016(5) 0.033(5) -0.005(4) 0.008(5) -0.014(4)
F10' 0.038(4) 0.079(6) 0.132(10) 0.021(7) 0.004(6) 0.006(4)
F11' 0.134(12) 0.042(5) 0.028(4) 0.008(4) -0.038(5) -0.005(7)
F12' 0.059(6) 0.033(5) 0.057(5) 0.016(5) 0.016(5) 0.010(5)
F9" 0.106(12) 0.035(8) 0.087(13) -0.020(7) -0.047(8) 0.011(7)
F10" 0.045(4) 0.070(4) 0.144(7) 0.002(5) -0.008(5) 0.004(3)
F11" 0.121(7) 0.117(7) 0.057(5) -0.012(4) 0.027(5) 0.005(6)
F12" 0.096(6) 0.040(3) 0.071(5) 0.018(3) -0.023(4) -0.003(4)
B4 0.0386(14) 0.0314(13) 0.0381(13) 0.0004(10) 0.0085(11) 0.0012(10)
F13 0.0607(10) 0.0325(8) 0.0750(11) -0.0082(7) 0.0208(8) 0.0021(7)
F14 0.0439(8) 0.0655(10) 0.0638(10) 0.0118(8) 0.0202(7) 0.0105(7)
F15 0.0633(11) 0.0812(13) 0.0537(10) -0.0046(9) -0.0117(8) 0.0068(9)
F16 0.0595(9) 0.0386(8) 0.0665(10) 0.0091(7) 0.0158(8) -0.0120(7)

loop_
_atom_type_symbol
_atom_type_description
_atom_type_scat_dispersion_real
_atom_type_scat_dispersion_imag
_atom_type_scat_source
C C 0.0033 0.0016 'International Tables Vol C Tables 4.2.6.8 and 6.1.1.4'
H H 0.0000 0.0000 'International Tables Vol C Tables 4.2.6.8 and 6.1.1.4'
O O 0.0106 0.0060 'International Tables Vol C Tables 4.2.6.8 and 6.1.1.4'
F F 0.0171 0.0103 'International Tables Vol C Tables 4.2.6.8 and 6.1.1.4'
B B 0.0013 0.0007 'International Tables Vol C Tables 4.2.6.8 and 6.1.1.4'
Li Li -0.0003 0.0001 'International Tables Vol C Tables 4.2.6.8 and 6.1.1.4'

loop_
_geom_angle_atom_site_label_1
_geom_angle_atom_site_label_2
_geom_angle_atom_site_label_3
_geom_angle
_geom_angle_site_symmetry_1
_geom_angle_site_symmetry_3
O2 Li1 O6 95.58(18) . .
O2 Li1 O7 176.3(2) . .
O6 Li1 O7 80.86(15) . .
O2 Li1 O1 77.46(15) . .
O6 Li1 O1 98.42(18) . .
O7 Li1 O1 101.86(18) . .
O2 Li1 O3 76.59(14) . .
O6 Li1 O3 104.59(18) . .
O7 Li1 O3 105.32(18) . .
O1 Li1 O3 146.66(19) . .
O2 Li1 O8 113.58(18) . .
O6 Li1 O8 150.53(19) . .
O7 Li1 O8 70.07(13) . .
O1 Li1 O8 92.32(14) . .
O3 Li1 O8 79.34(13) . .
O9 Li2 O4 176.6(2) . .
O9 Li2 O5 97.69(19) . .
O4 Li2 O5 79.12(16) . .
O9 Li2 O10 78.73(16) . .
O4 Li2 O10 100.81(18) . .
O5 Li2 O10 104.7(2) . .
O9 Li2 O8 77.14(15) . .
O4 Li2 O8 104.38(18) . .
O5 Li2 O8 97.45(18) . .
O10 Li2 O8 149.1(2) . .
O9 Li2 O3 111.48(18) . .
O4 Li2 O3 71.85(13) . .
O5 Li2 O3 149.8(2) . .
O10 Li2 O3 88.89(15) . .
O8 Li2 O3 82.28(14) . .
C1 O1 C2 110.0(2) . .
C1 O1 Li1 126.8(2) . .
C2 O1 Li1 101.98(17) . .
O1 C2 C3 107.9(2) . .
O2 C3 C2 107.2(2) . .
C4 O2 C3 115.0(2) . .
C4 O2 Li1 118.58(18) . .
C3 O2 Li1 118.1(2) . .
O2 C4 C5 106.9(2) . .
O3 C5 C4 108.70(19) . .
C5 O3 C6 104.1(3) . .
C5 O3 C6' 124.3(5) . .
C6 O3 C6' 26.4(4) . .
C5 O3 Li1 106.16(17) . .
C6 O3 Li1 126.6(3) . .
C6' O3 Li1 101.4(5) . .
C5 O3 Li2 121.39(17) . .
C6 O3 Li2 102.6(2) . .
C6' O3 Li2 101.0(4) . .
Li1 O3 Li2 97.75(14) . .
O3 C6 C7 108.4(4) . .
C7' C6' O3 106.1(9) . .
O4 C7 C6 109.0(4) . .
O4 C7' C6' 109.8(9) . .
C7' O4 C8 123.9(4) . .
C7' O4 C7 33.1(4) . .
C8 O4 C7 114.8(3) . .
C7' O4 C8' 117.6(6) . .
C8 O4 C8' 32.6(6) . .
C7 O4 C8' 129.8(5) . .
C7' O4 Li2 121.1(4) . .
C8 O4 Li2 114.9(2) . .
C7 O4 Li2 119.7(2) . .
C8' O4 Li2 110.5(5) . .
O4 C8 C9 108.7(3) . .
C9 C8' O4 112.1(8) . .
O5 C9 C8' 116.5(4) . .
O5 C9 C8 111.3(3) . .
C8' C9 C8 31.8(6) . .
C9 O5 C10 116.2(2) . .
C9 O5 Li2 111.62(19) . .
C10 O5 Li2 127.9(2) . .
C12 O6 C11 112.11(19) . .
C12 O6 Li1 112.09(17) . .
C11 O6 Li1 129.72(19) . .
O6 C12 C13 106.70(19) . .
O7 C13 C12 107.19(18) . .
C13 O7 C14 113.13(16) . .
C13 O7 Li1 108.19(17) . .
C14 O7 Li1 119.13(18) . .
O7 C14 C15 106.79(17) . .
O8 C15 C14 111.23(18) . .
C15 O8 C16 112.79(17) . .
C15 O8 Li2 116.88(17) . .
C16 O8 Li2 109.92(17) . .
C15 O8 Li1 103.41(14) . .
C16 O8 Li1 113.96(16) . .
Li2 O8 Li1 99.04(15) . .
O8 C16 C17 107.05(19) . .
O9 C17 C16 106.8(2) . .
C17 O9 C18 116.5(2) . .
C17 O9 Li2 115.91(18) . .
C18 O9 Li2 115.47(19) . .
O9 C18 C19 107.0(2) . .
O10 C19 C18 107.5(2) . .
C19 O10 C20 111.5(2) . .
C19 O10 Li2 108.22(18) . .
C20 O10 Li2 125.9(2) . .
F4 Li3 F6 108.2(2) 3_535 3_545
F4 Li3 F2 104.10(19) 3_535 .
F6 Li3 F2 111.0(2) 3_545 .
F4 Li3 F8 116.7(2) 3_535 .
F6 Li3 F8 107.69(19) 3_545 .
F2 Li3 F8 109.0(2) . .
F1 B1 F3 112.3(2) . .
F1 B1 F4 110.14(19) . .
F3 B1 F4 108.99(19) . .
F1 B1 F2 109.32(19) . .
F3 B1 F2 108.48(19) . .
F4 B1 F2 107.52(18) . .
B1 F2 Li3 130.56(18) . .
B1 F4 Li3 134.27(18) . 3_535
F7 B2 F5 111.5(2) . .
F7 B2 F8 110.7(2) . .
F5 B2 F8 107.76(19) . .
F7 B2 F6 109.39(19) . .
F5 B2 F6 109.2(2) . .
F8 B2 F6 108.25(18) . .
B2 F6 Li3 134.33(19) . 3_545
B2 F8 Li3 127.89(18) . .
F12" Li4 F9" 105.3(5) 3_635 .
F12" Li4 F9 103.4(6) 3_635 .
F9" Li4 F9 5.6(8) . .
F12" Li4 F16 101.6(3) 3_635 3_645
F9" Li4 F16 114.6(5) . 3_645
F9 Li4 F16 110.2(4) . 3_645
F12" Li4 F13 123.1(4) 3_635 .
F9" Li4 F13 108.0(6) . .
F9 Li4 F13 113.0(5) . .
F16 Li4 F13 104.62(19) 3_645 .
F12" Li4 F12' 17.1(5) 3_635 3_635
F9" Li4 F12' 105.5(7) . 3_635
F9 Li4 F12' 105.3(6) . 3_635
F16 Li4 F12' 115.7(6) 3_645 3_635
F13 Li4 F12' 108.1(4) . 3_635
F12" Li4 F9' 103.6(6) 3_635 .
F9" Li4 F9' 8.8(8) . .
F9 Li4 F9' 3.4(5) . .
F16 Li4 F9' 107.0(3) 3_645 .
F13 Li4 F9' 115.3(5) . .
F12' Li4 F9' 106.4(5) 3_635 .
F12" Li4 F12 17.8(5) 3_635 3_635
F9" Li4 F12 107.5(6) . 3_635
F9 Li4 F12 107.3(6) . 3_635
F16 Li4 F12 115.0(6) 3_645 3_635
F13 Li4 F12 106.6(4) . 3_635
F12' Li4 F12 2.1(8) 3_635 3_635
F9' Li4 F12 108.5(6) . 3_635
F12" B3 F11 124.7(9) . .
F12" B3 F10" 114.2(6) . .
F11 B3 F10" 51.9(9) . .
F12" B3 F11' 120.4(8) . .
F11 B3 F11' 18.0(14) . .
F10" B3 F11' 69.9(8) . .
F12" B3 F9" 117.2(7) . .
F11 B3 F9" 116.8(9) . .
F10" B3 F9" 112.2(8) . .
F11' B3 F9" 113.8(9) . .
F12" B3 F9 115.3(7) . .
F11 B3 F9 116.7(9) . .
F10" B3 F9 118.6(7) . .
F11' B3 F9 111.1(8) . .
F9" B3 F9 7.6(11) . .
F12" B3 F10' 86.9(9) . .
F11 B3 F10' 95.3(12) . .
F10" B3 F10' 43.7(8) . .
F11' B3 F10' 113.2(9) . .
F9" B3 F10' 99.6(10) . .
F9 B3 F10' 107.0(9) . .
F12" B3 F12' 23.2(7) . .
F11 B3 F12' 119.1(10) . .
F10" B3 F12' 131.5(8) . .
F11' B3 F12' 107.9(8) . .
F9" B3 F12' 112.2(11) . .
F9 B3 F12' 107.4(9) . .
F10' B3 F12' 110.1(8) . .
F12" B3 F9' 115.7(8) . .
F11 B3 F9' 114.6(9) . .
F10" B3 F9' 121.0(7) . .
F11' B3 F9' 107.9(7) . .
F9" B3 F9' 11.9(10) . .
F9 B3 F9' 4.5(7) . .
F10' B3 F9' 111.4(8) . .
F12' B3 F9' 106.0(8) . .
F12" B3 F12 24.5(8) . .
F11 B3 F12 115.9(8) . .
F10" B3 F12 130.1(8) . .
F11' B3 F12 104.9(9) . .
F9" B3 F12 114.6(10) . .
F9 B3 F12 109.6(9) . .
F10' B3 F12 111.1(12) . .
F12' B3 F12 3.1(10) . .
F9' B3 F12 108.0(10) . .
F12" B3 F10 78.0(9) . .
F11 B3 F10 108.2(9) . .
F10" B3 F10 56.7(9) . .
F11' B3 F10 125.9(12) . .
F9" B3 F10 95.1(10) . .
F9 B3 F10 102.0(8) . .
F10' B3 F10 13.0(14) . .
F12' B3 F10 101.0(11) . .
F9' B3 F10 106.5(8) . .
F12 B3 F10 102.5(7) . .
F12" B3 F11" 105.2(6) . .
F11 B3 F11" 49.7(9) . .
F10" B3 F11" 101.5(6) . .
F11' B3 F11" 31.6(7) . .
F9" B3 F11" 104.4(8) . .
F9 B3 F11" 98.5(6) . .
F10' B3 F11" 143.9(8) . .
F12' B3 F11" 85.3(6) . .
F9' B3 F11" 94.1(6) . .
F12 B3 F11" 82.9(7) . .
F10 B3 F11" 155.6(8) . .
B3 F9 Li4 147.7(8) . .
B3 F12 Li4 139.2(8) . 3_635
B3 F9' Li4 141.1(6) . .
B3 F12' Li4 143.1(8) . 3_635
B3 F9" Li4 151.9(10) . .
B3 F12" Li4 162.4(8) . 3_635
F15 B4 F14 111.9(2) . .
F15 B4 F13 110.2(2) . .
F14 B4 F13 108.9(2) . .
F15 B4 F16 110.0(2) . .
F14 B4 F16 108.4(2) . .
F13 B4 F16 107.4(2) . .
B4 F13 Li4 140.89(19) . .
B4 F16 Li4 141.94(18) . 3_645

loop_
_geom_bond_atom_site_label_1
_geom_bond_atom_site_label_2
_geom_bond_distance
_geom_bond_site_symmetry_2
Li1 O2 1.982(4) .
Li1 O6 2.030(4) .
Li1 O7 2.040(4) .
Li1 O1 2.263(4) .
Li1 O3 2.279(4) .
Li1 O8 2.655(4) .
Li2 O9 2.015(4) .
Li2 O4 2.033(4) .
Li2 O5 2.075(4) .
Li2 O10 2.091(4) .
Li2 O8 2.175(4) .
Li2 O3 2.607(4) .
C1 O1 1.427(4) .
O1 C2 1.433(3) .
C2 C3 1.490(4) .
C3 O2 1.428(3) .
O2 C4 1.422(3) .
C4 C5 1.486(4) .
C5 O3 1.433(3) .
O3 C6 1.437(4) .
O3 C6' 1.520(10) .
C6 C7 1.494(7) .
C6' C7' 1.466(18) .
C7 O4 1.420(4) .
C7' O4 1.407(9) .
O4 C8 1.415(4) .
O4 C8' 1.426(11) .
C8 C9 1.483(6) .
C8' C9 1.414(12) .
C9 O5 1.387(3) .
O5 C10 1.417(3) .
C11 O6 1.429(3) .
O6 C12 1.425(3) .
C12 C13 1.497(3) .
C13 O7 1.433(3) .
O7 C14 1.433(3) .
C14 C15 1.495(3) .
C15 O8 1.435(3) .
O8 C16 1.439(3) .
C16 C17 1.489(4) .
C17 O9 1.420(3) .
O9 C18 1.420(3) .
C18 C19 1.490(4) .
C19 O10 1.422(3) .
O10 C20 1.423(3) .
Li3 F4 1.866(4) 3_535
Li3 F6 1.868(4) 3_545
Li3 F2 1.875(4) .
Li3 F8 1.883(4) .
B1 F1 1.366(3) .
B1 F3 1.372(3) .
B1 F4 1.407(3) .
B1 F2 1.411(3) .
F4 Li3 1.866(4) 3_535
B2 F7 1.360(3) .
B2 F5 1.379(3) .
B2 F8 1.400(3) .
B2 F6 1.401(3) .
F6 Li3 1.868(4) 3_545
Li4 F12" 1.818(6) 3_635
Li4 F9" 1.838(7) .
Li4 F9 1.854(7) .
Li4 F16 1.855(4) 3_645
Li4 F13 1.862(4) .
Li4 F12' 1.874(7) 3_635
Li4 F9' 1.880(6) .
Li4 F12 1.905(8) 3_635
B3 F12" 1.320(5) .
B3 F11 1.326(7) .
B3 F10" 1.330(6) .
B3 F11' 1.342(7) .
B3 F9" 1.348(6) .
B3 F9 1.363(6) .
B3 F10' 1.368(7) .
B3 F12' 1.391(6) .
B3 F9' 1.396(5) .
B3 F12 1.399(7) .
B3 F10 1.415(7) .
B3 F11" 1.439(6) .
F12 Li4 1.905(8) 3_635
F12' Li4 1.874(7) 3_635
F12" Li4 1.818(6) 3_635
B4 F15 1.362(3) .
B4 F14 1.364(3) .
B4 F13 1.401(3) .
B4 F16 1.405(3) .
F16 Li4 1.855(4) 3_645

loop_
_geom_torsion_atom_site_label_1
_geom_torsion_atom_site_label_2
_geom_torsion_atom_site_label_3
_geom_torsion_atom_site_label_4
_geom_torsion
_geom_torsion_site_symmetry_1
_geom_torsion_site_symmetry_4
O2 Li1 O1 C1 -155.8(2) . .
O6 Li1 O1 C1 -61.9(3) . .
O7 Li1 O1 C1 20.4(3) . .
O3 Li1 O1 C1 164.6(3) . .
O8 Li1 O1 C1 90.5(2) . .
O2 Li1 O1 C2 -29.28(19) . .
O6 Li1 O1 C2 64.6(2) . .
O7 Li1 O1 C2 146.97(19) . .
O3 Li1 O1 C2 -68.9(4) . .
O8 Li1 O1 C2 -142.92(16) . .
C1 O1 C2 C3 -171.0(2) . .
Li1 O1 C2 C3 52.2(2) . .
O1 C2 C3 O2 -54.7(3) . .
C2 C3 O2 C4 175.5(2) . .
C2 C3 O2 Li1 27.5(3) . .
O6 Li1 O2 C4 116.5(2) . .
O7 Li1 O2 C4 134(4) . .
O1 Li1 O2 C4 -146.13(19) . .
O3 Li1 O2 C4 12.7(2) . .
O8 Li1 O2 C4 -59.1(3) . .
O6 Li1 O2 C3 -96.7(2) . .
O7 Li1 O2 C3 -79(4) . .
O1 Li1 O2 C3 0.7(2) . .
O3 Li1 O2 C3 159.62(18) . .
O8 Li1 O2 C3 87.8(2) . .
C3 O2 C4 C5 172.9(2) . .
Li1 O2 C4 C5 -39.2(3) . .
O2 C4 C5 O3 52.9(3) . .
C4 C5 O3 C6 -177.2(3) . .
C4 C5 O3 C6' -158.3(6) . .
C4 C5 O3 Li1 -41.7(2) . .
C4 C5 O3 Li2 68.2(3) . .
O2 Li1 O3 C5 16.98(19) . .
O6 Li1 O3 C5 -75.4(2) . .
O7 Li1 O3 C5 -159.71(18) . .
O1 Li1 O3 C5 56.8(4) . .
O8 Li1 O3 C5 134.57(16) . .
O2 Li1 O3 C6 139.0(3) . .
O6 Li1 O3 C6 46.7(3) . .
O7 Li1 O3 C6 -37.7(3) . .
O1 Li1 O3 C6 178.8(3) . .
O8 Li1 O3 C6 -103.4(3) . .
O2 Li1 O3 C6' 148.1(4) . .
O6 Li1 O3 C6' 55.7(5) . .
O7 Li1 O3 C6' -28.6(5) . .
O1 Li1 O3 C6' -172.1(5) . .
O8 Li1 O3 C6' -94.3(4) . .
O2 Li1 O3 Li2 -108.95(14) . .
O6 Li1 O3 Li2 158.69(16) . .
O7 Li1 O3 Li2 74.36(18) . .
O1 Li1 O3 Li2 -69.2(4) . .
O8 Li1 O3 Li2 8.65(12) . .
O9 Li2 O3 C5 -52.0(3) . .
O4 Li2 O3 C5 127.22(19) . .
O5 Li2 O3 C5 143.6(4) . .
O10 Li2 O3 C5 25.5(2) . .
O8 Li2 O3 C5 -124.83(18) . .
O9 Li2 O3 C6 -167.3(3) . .
O4 Li2 O3 C6 11.8(3) . .
O5 Li2 O3 C6 28.2(5) . .
O10 Li2 O3 C6 -89.9(3) . .
O8 Li2 O3 C6 119.8(3) . .
O9 Li2 O3 C6' 165.7(6) . .
O4 Li2 O3 C6' -15.1(5) . .
O5 Li2 O3 C6' 1.3(7) . .
O10 Li2 O3 C6' -116.9(5) . .
O8 Li2 O3 C6' 92.8(5) . .
O9 Li2 O3 Li1 62.4(2) . .
O4 Li2 O3 Li1 -118.44(15) . .
O5 Li2 O3 Li1 -102.0(4) . .
O10 Li2 O3 Li1 139.80(15) . .
O8 Li2 O3 Li1 -10.49(15) . .
C5 O3 C6 C7 -166.2(4) . .
C6' O3 C6 C7 50.6(11) . .
Li1 O3 C6 C7 70.8(5) . .
Li2 O3 C6 C7 -38.9(5) . .
C5 O3 C6' C7' -98.8(9) . .
C6 O3 C6' C7' -54.1(11) . .
Li1 O3 C6' C7' 142.4(9) . .
Li2 O3 C6' C7' 42.1(10) . .
O3 C6 C7 O4 59.8(6) . .
O3 C6' C7' O4 -61.5(13) . .
C6' C7' O4 C8 -130.8(8) . .
C6' C7' O4 C7 -46.8(10) . .
C6' C7' O4 C8' -168.2(11) . .
C6' C7' O4 Li2 50.8(13) . .
C6 C7 O4 C7' 50.8(8) . .
C6 C7 O4 C8 165.4(4) . .
C6 C7 O4 C8' 130.8(10) . .
C6 C7 O4 Li2 -51.6(5) . .
O9 Li2 O4 C7' 150(4) . .
O5 Li2 O4 C7' 170.7(7) . .
O10 Li2 O4 C7' 67.6(7) . .
O8 Li2 O4 C7' -94.3(7) . .
O3 Li2 O4 C7' -17.6(7) . .
O9 Li2 O4 C8 -29(4) . .
O5 Li2 O4 C8 -7.8(4) . .
O10 Li2 O4 C8 -110.9(4) . .
O8 Li2 O4 C8 87.2(4) . .
O3 Li2 O4 C8 163.9(3) . .
O9 Li2 O4 C7 -172(4) . .
O5 Li2 O4 C7 -150.8(3) . .
O10 Li2 O4 C7 106.1(3) . .
O8 Li2 O4 C7 -55.8(3) . .
O3 Li2 O4 C7 20.9(3) . .
O9 Li2 O4 C8' 6(4) . .
O5 Li2 O4 C8' 27.3(8) . .
O10 Li2 O4 C8' -75.8(8) . .
O8 Li2 O4 C8' 122.2(8) . .
O3 Li2 O4 C8' -161.1(8) . .
C7' O4 C8 C9 -150.2(7) . .
C7 O4 C8 C9 173.0(4) . .
C8' O4 C8 C9 -61.2(9) . .
Li2 O4 C8 C9 28.2(5) . .
C7' O4 C8' C9 -179.4(9) . .
C8 O4 C8' C9 70.0(12) . .
C7 O4 C8' C9 143.3(7) . .
Li2 O4 C8' C9 -34.5(14) . .
O4 C8' C9 O5 21.7(15) . .
O4 C8' C9 C8 -66.3(11) . .
O4 C8 C9 O5 -41.8(5) . .
O4 C8 C9 C8' 64.5(9) . .
C8' C9 O5 C10 160.2(9) . .
C8 C9 O5 C10 -165.4(3) . .
C8' C9 O5 Li2 1.4(9) . .
C8 C9 O5 Li2 35.9(4) . .
O9 Li2 O5 C9 162.8(2) . .
O4 Li2 O5 C9 -15.9(2) . .
O10 Li2 O5 C9 82.5(3) . .
O8 Li2 O5 C9 -119.2(2) . .
O3 Li2 O5 C9 -31.8(5) . .
O9 Li2 O5 C10 7.2(3) . .
O4 Li2 O5 C10 -171.5(3) . .
O10 Li2 O5 C10 -73.1(3) . .
O8 Li2 O5 C10 85.2(3) . .
O3 Li2 O5 C10 172.6(3) . .
O2 Li1 O6 C12 -172.97(18) . .
O7 Li1 O6 C12 8.2(2) . .
O1 Li1 O6 C12 108.92(19) . .
O3 Li1 O6 C12 -95.4(2) . .
O8 Li1 O6 C12 -1.3(5) . .
O2 Li1 O6 C11 -23.1(3) . .
O7 Li1 O6 C11 158.1(2) . .
O1 Li1 O6 C11 -101.2(3) . .
O3 Li1 O6 C11 54.5(3) . .
O8 Li1 O6 C11 148.6(4) . .
C11 O6 C12 C13 169.5(2) . .
Li1 O6 C12 C13 -35.1(3) . .
O6 C12 C13 O7 54.0(3) . .
C12 C13 O7 C14 178.82(19) . .
C12 C13 O7 Li1 -47.0(2) . .
O2 Li1 O7 C13 4(4) . .
O6 Li1 O7 C13 22.0(2) . .
O1 Li1 O7 C13 -74.8(2) . .
O3 Li1 O7 C13 124.73(18) . .
O8 Li1 O7 C13 -162.93(15) . .
O2 Li1 O7 C14 135(4) . .
O6 Li1 O7 C14 153.02(16) . .
O1 Li1 O7 C14 56.3(2) . .
O3 Li1 O7 C14 -104.2(2) . .
O8 Li1 O7 C14 -31.90(18) . .
C13 O7 C14 C15 -170.76(19) . .
Li1 O7 C14 C15 60.4(2) . .
O7 C14 C15 O8 -56.0(2) . .
C14 C15 O8 C16 -94.2(2) . .
C14 C15 O8 Li2 137.0(2) . .
C14 C15 O8 Li1 29.4(2) . .
O9 Li2 O8 C15 144.70(16) . .
O4 Li2 O8 C15 -32.2(2) . .
O5 Li2 O8 C15 48.5(2) . .
O10 Li2 O8 C15 -175.8(4) . .
O3 Li2 O8 C15 -101.09(16) . .
O9 Li2 O8 C16 14.5(2) . .
O4 Li2 O8 C16 -162.37(18) . .
O5 Li2 O8 C16 -81.7(2) . .
O10 Li2 O8 C16 54.0(5) . .
O3 Li2 O8 C16 128.69(16) . .
O9 Li2 O8 Li1 -105.19(14) . .
O4 Li2 O8 Li1 77.96(18) . .
O5 Li2 O8 Li1 158.58(15) . .
O10 Li2 O8 Li1 -65.7(4) . .
O3 Li2 O8 Li1 9.02(13) . .
O2 Li1 O8 C15 -179.71(19) . .
O6 Li1 O8 C15 9.3(4) . .
O7 Li1 O8 C15 -0.60(16) . .
O1 Li1 O8 C15 -102.38(16) . .
O3 Li1 O8 C15 110.15(15) . .
O2 Li1 O8 C16 -56.9(2) . .
O6 Li1 O8 C16 132.1(4) . .
O7 Li1 O8 C16 122.20(17) . .
O1 Li1 O8 C16 20.4(2) . .
O3 Li1 O8 C16 -127.05(16) . .
O2 Li1 O8 Li2 59.7(2) . .
O6 Li1 O8 Li2 -111.3(4) . .
O7 Li1 O8 Li2 -121.17(15) . .
O1 Li1 O8 Li2 137.05(15) . .
O3 Li1 O8 Li2 -10.42(15) . .
C15 O8 C16 C17 -172.14(19) . .
Li2 O8 C16 C17 -39.8(2) . .
Li1 O8 C16 C17 70.3(2) . .
O8 C16 C17 O9 52.3(2) . .
C16 C17 O9 C18 177.1(2) . .
C16 C17 O9 Li2 -42.0(3) . .
O4 Li2 O9 C17 133(4) . .
O5 Li2 O9 C17 111.7(2) . .
O10 Li2 O9 C17 -144.74(18) . .
O8 Li2 O9 C17 15.8(2) . .
O3 Li2 O9 C17 -60.5(2) . .
O4 Li2 O9 C18 -86(4) . .
O5 Li2 O9 C18 -107.0(2) . .
O10 Li2 O9 C18 -3.4(2) . .
O8 Li2 O9 C18 157.09(19) . .
O3 Li2 O9 C18 80.9(2) . .
C17 O9 C18 C19 170.7(2) . .
Li2 O9 C18 C19 29.6(3) . .
O9 C18 C19 O10 -50.5(3) . .
C18 C19 O10 C20 -169.7(2) . .
C18 C19 O10 Li2 47.8(3) . .
O9 Li2 O10 C19 -25.0(2) . .
O4 Li2 O10 C19 151.5(2) . .
O5 Li2 O10 C19 70.1(2) . .
O8 Li2 O10 C19 -64.2(5) . .
O3 Li2 O10 C19 -137.17(18) . .
O9 Li2 O10 C20 -160.6(2) . .
O4 Li2 O10 C20 15.9(3) . .
O5 Li2 O10 C20 -65.6(3) . .
O8 Li2 O10 C20 160.1(4) . .
O3 Li2 O10 C20 87.2(3) . .
F1 B1 F2 Li3 -7.3(3) . .
F3 B1 F2 Li3 -130.0(2) . .
F4 B1 F2 Li3 112.3(2) . .
F4 Li3 F2 B1 -72.2(3) 3_535 .
F6 Li3 F2 B1 171.55(18) 3_545 .
F8 Li3 F2 B1 53.1(3) . .
F1 B1 F4 Li3 41.2(3) . 3_535
F3 B1 F4 Li3 164.7(2) . 3_535
F2 B1 F4 Li3 -77.9(3) . 3_535
F7 B2 F6 Li3 -136.6(2) . 3_545
F5 B2 F6 Li3 -14.3(3) . 3_545
F8 B2 F6 Li3 102.7(3) . 3_545
F7 B2 F8 Li3 147.8(2) . .
F5 B2 F8 Li3 25.6(3) . .
F6 B2 F8 Li3 -92.4(3) . .
F4 Li3 F8 B2 -79.5(3) 3_535 .
F6 Li3 F8 B2 42.4(3) 3_545 .
F2 Li3 F8 B2 162.98(18) . .
F12" B3 F9 Li4 -47(2) . .
F11 B3 F9 Li4 153.3(17) . .
F10" B3 F9 Li4 94.1(18) . .
F11' B3 F9 Li4 172.1(17) . .
F9" B3 F9 Li4 60(6) . .
F10' B3 F9 Li4 48(2) . .
F12' B3 F9 Li4 -70.1(19) . .
F9' B3 F9 Li4 -143(12) . .
F12 B3 F9 Li4 -72.4(19) . .
F10 B3 F9 Li4 36(2) . .
F11" B3 F9 Li4 -157.8(17) . .
F12" Li4 F9 B3 50.2(19) 3_635 .
F9" Li4 F9 B3 -60(6) . .
F16 Li4 F9 B3 158.2(16) 3_645 .
F13 Li4 F9 B3 -85.1(18) . .
F12' Li4 F9 B3 32.7(19) 3_635 .
F9' Li4 F9 B3 143(12) . .
F12 Li4 F9 B3 32(2) 3_635 .
F12" B3 F12 Li4 -25.1(13) . 3_635
F11 B3 F12 Li4 -142.3(17) . 3_635
F10" B3 F12 Li4 -81.5(19) . 3_635
F11' B3 F12 Li4 -157.6(17) . 3_635
F9" B3 F12 Li4 77(2) . 3_635
F9 B3 F12 Li4 83.0(19) . 3_635
F10' B3 F12 Li4 -35(2) . 3_635
F12' B3 F12 Li4 37(23) . 3_635
F9' B3 F12 Li4 87.5(18) . 3_635
F10 B3 F12 Li4 -25(2) . 3_635
F11" B3 F12 Li4 179.5(18) . 3_635
F12" B3 F9' Li4 -55.5(16) . .
F11 B3 F9' Li4 148.5(14) . .
F10" B3 F9' Li4 89.6(15) . .
F11' B3 F9' Li4 166.5(14) . .
F9" B3 F9' Li4 45(4) . .
F9 B3 F9' Li4 31(10) . .
F10' B3 F9' Li4 41.6(17) . .
F12' B3 F9' Li4 -78.1(15) . .
F12 B3 F9' Li4 -80.6(15) . .
F10 B3 F9' Li4 28.9(18) . .
F11" B3 F9' Li4 -164.4(14) . .
F12" Li4 F9' B3 58.0(15) 3_635 .
F9" Li4 F9' B3 -44(4) . .
F9 Li4 F9' B3 -30(10) . .
F16 Li4 F9' B3 164.9(13) 3_645 .
F13 Li4 F9' B3 -79.3(15) . .
F12' Li4 F9' B3 40.6(17) 3_635 .
F12 Li4 F9' B3 40.2(16) 3_635 .
F12" B3 F12' Li4 -26.7(14) . 3_635
F11 B3 F12' Li4 -137.5(18) . 3_635
F10" B3 F12' Li4 -74(2) . 3_635
F11' B3 F12' Li4 -153.0(18) . 3_635
F9" B3 F12' Li4 81(2) . 3_635
F9 B3 F12' Li4 87(2) . 3_635
F10' B3 F12' Li4 -29(2) . 3_635
F9' B3 F12' Li4 91.6(19) . 3_635
F12 B3 F12' Li4 -138(26) . 3_635
F10 B3 F12' Li4 -19(2) . 3_635
F11" B3 F12' Li4 -175(2) . 3_635
F12" B3 F9" Li4 -20(3) . .
F11 B3 F9" Li4 173(2) . .
F10" B3 F9" Li4 115(3) . .
F11' B3 F9" Li4 -168(2) . .
F9 B3 F9" Li4 -97(7) . .
F10' B3 F9" Li4 72(3) . .
F12' B3 F9" Li4 -45(3) . .
F9' B3 F9" Li4 -105(6) . .
F12 B3 F9" Li4 -47(3) . .
F10 B3 F9" Li4 59(3) . .
F11" B3 F9" Li4 -136(3) . .
F12" Li4 F9" B3 25(3) 3_635 .
F9 Li4 F9" B3 96(7) . .
F16 Li4 F9" B3 136(3) 3_645 .
F13 Li4 F9" B3 -108(3) . .
F12' Li4 F9" B3 8(3) 3_635 .
F9' Li4 F9" B3 105(6) . .
F12 Li4 F9" B3 7(3) 3_635 .
F11 B3 F12" Li4 150(2) . 3_635
F10" B3 F12" Li4 -151(2) . 3_635
F11' B3 F12" Li4 129(3) . 3_635
F9" B3 F12" Li4 -16(3) . 3_635
F9 B3 F12" Li4 -8(3) . 3_635
F10' B3 F12" Li4 -115(3) . 3_635
F12' B3 F12" Li4 67(3) . 3_635
F9' B3 F12" Li4 -3(3) . 3_635
F12 B3 F12" Li4 74(3) . 3_635
F10 B3 F12" Li4 -106(3) . 3_635
F11" B3 F12" Li4 99(3) . 3_635
F15 B4 F13 Li4 -46.1(4) . .
F14 B4 F13 Li4 -169.2(2) . .
F16 B4 F13 Li4 73.7(3) . .
F12" Li4 F13 B4 81.8(5) 3_635 .
F9" Li4 F13 B4 -155.3(5) . .
F9 Li4 F13 B4 -152.8(4) . .
F16 Li4 F13 B4 -32.9(3) 3_645 .
F12' Li4 F13 B4 91.0(6) 3_635 .
F9' Li4 F13 B4 -150.0(4) . .
F12 Li4 F13 B4 89.4(7) 3_635 .
F15 B4 F16 Li4 21.9(4) . 3_645
F14 B4 F16 Li4 144.5(3) . 3_645
F13 B4 F16 Li4 -98.0(3) . 3_645
